data_7110939
loop_
_publ_author_name
'van der Schaaf, Paul A.'
'Kolly, Roman'
'Hafner, Andreas'

_publ_section_title
;
 A 14-electron ruthenium hydride: the key intermediate in the synthesis of
 ruthenium carbene complexes; X-ray structure of [RuHCl(PPri3)2]
;
_journal_issue 12
_journal_name_full 'Chemical Communications'
_journal_page_first 1045
_journal_paper_doi 10.1039/b002298p
_journal_year 2000
_chemical_formula_sum 'C18 H43 Cl P2 Ru'
_chemical_formula_weight 457.98
_chemical_name_systematic
; 
 ? 
;
_space_group_IT_number 14
_symmetry_cell_setting monoclinic
_symmetry_space_group_name_Hall '-P 2ybc'
_symmetry_space_group_name_H-M 'P 1 21/c 1'
_atom_sites_solution_hydrogens geom
_atom_sites_solution_primary direct
_atom_sites_solution_secondary difmap
_audit_creation_method SHELXL-97
_cell_angle_alpha 90.00
_cell_angle_beta 92.7630(9)
_cell_angle_gamma 90.00
_cell_formula_units_Z 2
_cell_length_a 8.0682(5)
_cell_length_b 8.9506(8)
_cell_length_c 16.6435(12)
_cell_measurement_reflns_used 5000
_cell_measurement_temperature 223(2)
_cell_measurement_theta_max 25.85
_cell_measurement_theta_min 2.21
_cell_volume 1200.52(16)
_computing_cell_refinement 'CELL (Stoe & Cie GmbH, Darmstadt, 1997)'
_computing_data_collection 'EXPOSE (Stoe & Cie GmbH, Darmstadt, 1997)'
_computing_data_reduction 'INTEGRATE (Stoe & Cie GmbH, Darmstadt, 1997)'
_computing_molecular_graphics 'PLATON/PLUTON (Spek, 1990)'
_computing_publication_material 'SHELXL-97 (Sheldrick, 1997)'
_computing_structure_refinement 'SHELXL-97 (Sheldrick, 1997)'
_computing_structure_solution 'SHELXS-97 (Sheldrick, 1990)'
_diffrn_ambient_temperature 223(2)
_diffrn_detector_area_resol_mean 0.81\%A
_diffrn_measured_fraction_theta_full 0.992
_diffrn_measured_fraction_theta_max 0.992
_diffrn_measurement_device_type 'STOE Image Plate Diffraction System'
_diffrn_measurement_method 'phi oscillation'
_diffrn_radiation_monochromator graphite
_diffrn_radiation_source 'fine-focus sealed tube'
_diffrn_radiation_type MoK\a
_diffrn_radiation_wavelength 0.71073
_diffrn_reflns_av_R_equivalents 0.0422
_diffrn_reflns_av_sigmaI/netI 0.0291
_diffrn_reflns_limit_h_max 9
_diffrn_reflns_limit_h_min -9
_diffrn_reflns_limit_k_max 10
_diffrn_reflns_limit_k_min -10
_diffrn_reflns_limit_l_max 20
_diffrn_reflns_limit_l_min -20
_diffrn_reflns_number 9038
_diffrn_reflns_theta_full 25.84
_diffrn_reflns_theta_max 25.84
_diffrn_reflns_theta_min 3.34
_diffrn_standards_decay_% 0
_diffrn_standards_number 0
_exptl_absorpt_coefficient_mu 0.895
_exptl_absorpt_correction_T_max 0.824
_exptl_absorpt_correction_T_min 0.461
_exptl_absorpt_correction_type empirical_DIFABS
_exptl_crystal_colour orange
_exptl_crystal_density_diffrn 1.267
_exptl_crystal_density_meas ?
_exptl_crystal_density_method 'not measured'
_exptl_crystal_description block
_exptl_crystal_F_000 484
_exptl_crystal_size_max 0.35
_exptl_crystal_size_mid 0.30
_exptl_crystal_size_min 0.25
_refine_diff_density_max 1.338
_refine_diff_density_min -0.625
_refine_diff_density_rms 0.113
_refine_ls_extinction_method none
_refine_ls_goodness_of_fit_ref 1.106
_refine_ls_hydrogen_treatment mixed
_refine_ls_matrix_type full
_refine_ls_number_parameters 112
_refine_ls_number_reflns 2295
_refine_ls_number_restraints 0
_refine_ls_restrained_S_all 1.106
_refine_ls_R_factor_all 0.0450
_refine_ls_R_factor_gt 0.0382
_refine_ls_shift/su_max 0.000
_refine_ls_shift/su_mean 0.000
_refine_ls_structure_factor_coef Fsqd
_refine_ls_weighting_details 'calc w=1/[\s^2^(Fo^2^)+(0.0735P)^2^+1.3827P] where P=(Fo^2^+2Fc^2^)/3'
_refine_ls_weighting_scheme calc
_refine_ls_wR_factor_gt 0.1168
_refine_ls_wR_factor_ref 0.1219
_reflns_number_gt 1938
_reflns_number_total 2295
_reflns_threshold_expression >2sigma(I)
_cod_data_source_file b002298psup1.cif
_cod_data_source_block cpd1
_cod_depositor_comments
;
The following automatic conversions were performed:

'_exptl_crystal_density_meas' value 'none' was changed to '?' - the
value is perceived as not measured.

Automatic conversion script
Id: cif_fix_values 3008 2015-01-20 13:52:24Z robertas 
;
_cod_original_sg_symbol_H-M 'P 21/c'
_cod_database_code 7110939

loop_
_symmetry_equiv_pos_as_xyz
'x, y, z'
'-x, y+1/2, -z+1/2'
'-x, -y, -z'
'x, -y-1/2, z-1/2'

loop_
_atom_site_label
_atom_site_type_symbol
_atom_site_fract_x
_atom_site_fract_y
_atom_site_fract_z
_atom_site_U_iso_or_equiv
_atom_site_adp_type
_atom_site_occupancy
_atom_site_symmetry_multiplicity
_atom_site_calc_flag
_atom_site_refinement_flags
Ru1 Ru 0.0000 0.0000 0.0000 0.02598(17) Uani 1 2 d S
H1RU H 0.0023 0.1317 0.0649 0.039 Uiso 0.50 1 d P
Cl1 Cl 0.0139(4) 0.2005(3) 0.09891(15) 0.0664(8) Uani 0.50 1 d P
P1 P 0.12478(11) -0.16383(10) 0.09710(5) 0.0262(2) Uani 1 1 d .
C1 C -0.0297(5) -0.2568(4) 0.1596(2) 0.0347(8) Uani 1 1 d .
H1 H 0.0309 -0.3191 0.2005 0.042 Uiso 1 1 calc R
C2 C -0.1314(6) -0.1422(6) 0.2030(3) 0.0540(12) Uani 1 1 d .
H2A H -0.1927 -0.0807 0.1638 0.081 Uiso 1 1 calc R
H2B H -0.0581 -0.0795 0.2363 0.081 Uiso 1 1 calc R
H2C H -0.2086 -0.1931 0.2366 0.081 Uiso 1 1 calc R
C3 C -0.1432(7) -0.3574(6) 0.1086(3) 0.0589(13) Uani 1 1 d .
H3A H -0.2296 -0.3967 0.1412 0.088 Uiso 1 1 calc R
H3B H -0.0795 -0.4394 0.0878 0.088 Uiso 1 1 calc R
H3C H -0.1933 -0.3005 0.0641 0.088 Uiso 1 1 calc R
C4 C 0.2342(5) -0.3238(5) 0.0519(2) 0.0400(9) Uani 1 1 d .
H4 H 0.1495 -0.3719 0.0155 0.048 Uiso 1 1 calc R
C5 C 0.3699(8) -0.2743(7) -0.0029(4) 0.0707(17) Uani 1 1 d .
H5A H 0.4633 -0.2352 0.0295 0.106 Uiso 1 1 calc R
H5B H 0.3270 -0.1971 -0.0391 0.106 Uiso 1 1 calc R
H5C H 0.4059 -0.3590 -0.0339 0.106 Uiso 1 1 calc R
C6 C 0.2961(8) -0.4479(6) 0.1081(3) 0.0620(15) Uani 1 1 d .
H6A H 0.3258 -0.5343 0.0767 0.093 Uiso 1 1 calc R
H6B H 0.2093 -0.4751 0.1437 0.093 Uiso 1 1 calc R
H6C H 0.3928 -0.4134 0.1398 0.093 Uiso 1 1 calc R
C7 C 0.2642(6) -0.0690(5) 0.1728(3) 0.0430(10) Uani 1 1 d .
H7 H 0.1944 0.0070 0.1981 0.052 Uiso 1 1 calc R
C8 C 0.4007(9) 0.0194(8) 0.1328(5) 0.079(2) Uani 1 1 d .
H8A H 0.4485 0.0917 0.1706 0.119 Uiso 1 1 calc R
H8B H 0.3534 0.0711 0.0859 0.119 Uiso 1 1 calc R
H8C H 0.4864 -0.0487 0.1165 0.119 Uiso 1 1 calc R
C9 C 0.3369(8) -0.1624(7) 0.2417(3) 0.0665(15) Uani 1 1 d .
H9A H 0.4163 -0.2327 0.2214 0.100 Uiso 1 1 calc R
H9B H 0.2487 -0.2167 0.2665 0.100 Uiso 1 1 calc R
H9C H 0.3923 -0.0977 0.2813 0.100 Uiso 1 1 calc R

loop_
_atom_site_aniso_label
_atom_site_aniso_U_11
_atom_site_aniso_U_22
_atom_site_aniso_U_33
_atom_site_aniso_U_23
_atom_site_aniso_U_13
_atom_site_aniso_U_12
Ru1 0.0267(3) 0.0257(2) 0.0253(2) 0.00106(14) -0.00053(15) 0.00168(15)
Cl1 0.096(2) 0.0484(13) 0.0518(13) 0.0103(10) -0.0289(13) 0.0223(13)
P1 0.0237(4) 0.0284(4) 0.0264(4) 0.0028(4) 0.0008(3) 0.0025(4)
C1 0.032(2) 0.037(2) 0.0350(19) 0.0090(16) 0.0053(15) 0.0011(16)
C2 0.048(3) 0.064(3) 0.051(3) 0.006(2) 0.023(2) 0.010(2)
C3 0.050(3) 0.057(3) 0.070(3) 0.003(3) 0.007(2) -0.020(2)
C4 0.042(2) 0.041(2) 0.0377(19) 0.0013(17) 0.0080(17) 0.0146(19)
C5 0.060(3) 0.082(4) 0.073(4) 0.015(3) 0.036(3) 0.027(3)
C6 0.075(4) 0.052(3) 0.059(3) 0.011(2) 0.012(3) 0.034(3)
C7 0.039(2) 0.047(2) 0.042(2) 0.0009(19) -0.0117(18) -0.0029(19)
C8 0.058(4) 0.093(5) 0.085(5) 0.011(3) -0.020(3) -0.039(3)
C9 0.070(4) 0.074(3) 0.052(3) 0.008(3) -0.030(3) -0.003(3)

loop_
_atom_type_symbol
_atom_type_description
_atom_type_scat_dispersion_real
_atom_type_scat_dispersion_imag
_atom_type_scat_source
C C 0.0033 0.0016 'International Tables Vol C Tables 4.2.6.8 and 6.1.1.4'
H H 0.0000 0.0000 'International Tables Vol C Tables 4.2.6.8 and 6.1.1.4'
Cl Cl 0.1484 0.1585 'International Tables Vol C Tables 4.2.6.8 and 6.1.1.4'
P P 0.1023 0.0942 'International Tables Vol C Tables 4.2.6.8 and 6.1.1.4'
Ru Ru -1.2594 0.8363 'International Tables Vol C Tables 4.2.6.8 and 6.1.1.4'

loop_
_geom_angle_atom_site_label_1
_geom_angle_atom_site_label_2
_geom_angle_atom_site_label_3
_geom_angle
_geom_angle_site_symmetry_1
_geom_angle_site_symmetry_3
P1 Ru1 P1 180.00(5) . 3
P1 Ru1 Cl1 89.47(5) . .
P1 Ru1 Cl1 90.53(5) 3 .
P1 Ru1 Cl1 90.53(5) . 3
P1 Ru1 Cl1 89.47(5) 3 3
Cl1 Ru1 Cl1 180.0(2) . 3
P1 Ru1 H1RU 90.3 . .
P1 Ru1 H1RU 89.7 3 .
Cl1 Ru1 H1RU 2.0 . .
Cl1 Ru1 H1RU 178.0 3 .
Ru1 Cl1 H1RU 3.8 . .
C7 P1 C1 103.0(2) . .
C7 P1 C4 110.1(2) . .
C1 P1 C4 103.07(19) . .
C7 P1 Ru1 113.83(15) . .
C1 P1 Ru1 112.61(13) . .
C4 P1 Ru1 113.25(13) . .
C3 C1 C2 110.0(4) . .
C3 C1 P1 110.9(3) . .
C2 C1 P1 110.9(3) . .
C3 C1 H1 108.3 . .
C2 C1 H1 108.3 . .
P1 C1 H1 108.3 . .
C1 C2 H2A 109.5 . .
C1 C2 H2B 109.5 . .
H2A C2 H2B 109.5 . .
C1 C2 H2C 109.5 . .
H2A C2 H2C 109.5 . .
H2B C2 H2C 109.5 . .
C1 C3 H3A 109.5 . .
C1 C3 H3B 109.5 . .
H3A C3 H3B 109.5 . .
C1 C3 H3C 109.5 . .
H3A C3 H3C 109.5 . .
H3B C3 H3C 109.5 . .
C6 C4 C5 110.9(4) . .
C6 C4 P1 117.5(3) . .
C5 C4 P1 112.8(4) . .
C6 C4 H4 104.8 . .
C5 C4 H4 104.8 . .
P1 C4 H4 104.8 . .
C4 C5 H5A 109.5 . .
C4 C5 H5B 109.5 . .
H5A C5 H5B 109.5 . .
C4 C5 H5C 109.5 . .
H5A C5 H5C 109.5 . .
H5B C5 H5C 109.5 . .
C4 C6 H6A 109.5 . .
C4 C6 H6B 109.5 . .
H6A C6 H6B 109.5 . .
C4 C6 H6C 109.5 . .
H6A C6 H6C 109.5 . .
H6B C6 H6C 109.5 . .
C9 C7 C8 110.7(5) . .
C9 C7 P1 117.5(4) . .
C8 C7 P1 111.4(4) . .
C9 C7 H7 105.4 . .
C8 C7 H7 105.4 . .
P1 C7 H7 105.4 . .
C7 C8 H8A 109.5 . .
C7 C8 H8B 109.5 . .
H8A C8 H8B 109.5 . .
C7 C8 H8C 109.5 . .
H8A C8 H8C 109.5 . .
H8B C8 H8C 109.5 . .
C7 C9 H9A 109.5 . .
C7 C9 H9B 109.5 . .
H9A C9 H9B 109.5 . .
C7 C9 H9C 109.5 . .
H9A C9 H9C 109.5 . .
H9B C9 H9C 109.5 . .

loop_
_geom_bond_atom_site_label_1
_geom_bond_atom_site_label_2
_geom_bond_distance
_geom_bond_site_symmetry_2
Ru1 P1 2.3704(9) .
Ru1 P1 2.3704(9) 3
Ru1 Cl1 2.434(3) .
Ru1 Cl1 2.434(3) 3
Ru1 H1RU 1.5983 .
Cl1 H1RU 0.8388 .
P1 C7 1.854(4) .
P1 C1 1.858(4) .
P1 C4 1.860(4) .
C1 C3 1.516(7) .
C1 C2 1.518(6) .
C1 H1 0.9900 .
C2 H2A 0.9700 .
C2 H2B 0.9700 .
C2 H2C 0.9700 .
C3 H3A 0.9700 .
C3 H3B 0.9700 .
C3 H3C 0.9700 .
C4 C6 1.521(6) .
C4 C5 1.524(7) .
C4 H4 0.9900 .
C5 H5A 0.9700 .
C5 H5B 0.9700 .
C5 H5C 0.9700 .
C6 H6A 0.9700 .
C6 H6B 0.9700 .
C6 H6C 0.9700 .
C7 C9 1.514(7) .
C7 C8 1.534(8) .
C7 H7 0.9900 .
C8 H8A 0.9700 .
C8 H8B 0.9700 .
C8 H8C 0.9700 .
C9 H9A 0.9700 .
C9 H9B 0.9700 .
C9 H9C 0.9700 .

loop_
_geom_torsion_atom_site_label_1
_geom_torsion_atom_site_label_2
_geom_torsion_atom_site_label_3
_geom_torsion_atom_site_label_4
_geom_torsion
_geom_torsion_site_symmetry_1
P1 Ru1 P1 C7 149.75(17) 3
Cl1 Ru1 P1 C7 -28.97(19) .
Cl1 Ru1 P1 C7 151.03(19) 3
P1 Ru1 P1 C1 -93.44(14) 3
Cl1 Ru1 P1 C1 87.84(16) .
Cl1 Ru1 P1 C1 -92.16(16) 3
P1 Ru1 P1 C4 23.03(17) 3
Cl1 Ru1 P1 C4 -155.69(19) .
Cl1 Ru1 P1 C4 24.31(19) 3
C7 P1 C1 C3 -172.8(3) .
C4 P1 C1 C3 -58.3(4) .
Ru1 P1 C1 C3 64.1(3) .
C7 P1 C1 C2 64.7(4) .
C4 P1 C1 C2 179.2(3) .
Ru1 P1 C1 C2 -58.4(3) .
C7 P1 C4 C6 60.3(5) .
C1 P1 C4 C6 -49.0(5) .
Ru1 P1 C4 C6 -171.0(4) .
C7 P1 C4 C5 -70.5(4) .
C1 P1 C4 C5 -179.9(4) .
Ru1 P1 C4 C5 58.2(4) .
C1 P1 C7 C9 52.2(4) .
C4 P1 C7 C9 -57.2(5) .
Ru1 P1 C7 C9 174.5(4) .
C1 P1 C7 C8 -178.5(4) .
C4 P1 C7 C8 72.1(5) .
Ru1 P1 C7 C8 -56.3(5) .
